data_4503328
loop_
_publ_author_name
'Yao, Yali'
'Che, Yunxia'
'Zheng, Jimin'

_publ_section_title
;
 The Coordination Chemistry of Benzimidazole-5,6-dicarboxylic Acid with
 Mn(II), Ni(II), and Ln(III) Complexes (Ln = Tb, Ho, Er, Lu)
;
_journal_issue 7
_journal_name_full 'Crystal Growth &amp; Design'
_journal_page_first 2299
_journal_paper_doi 10.1021/cg7010106
_journal_volume 8
_journal_year 2008
_chemical_formula_sum 'C18 H22 N4 Ni2 O15'
_chemical_formula_weight 651.82
_chemical_name_systematic
; 
 ? 
;
_space_group_IT_number 15
_symmetry_cell_setting monoclinic
_symmetry_space_group_name_Hall '-C 2yc'
_symmetry_space_group_name_H-M 'C 1 2/c 1'
_atom_sites_solution_hydrogens geom
_atom_sites_solution_primary direct
_atom_sites_solution_secondary difmap
_audit_creation_method SHELXL-97
_cell_angle_alpha 90.00
_cell_angle_beta 121.25(3)
_cell_angle_gamma 90.00
_cell_formula_units_Z 4
_cell_length_a 22.344(5)
_cell_length_b 9.1089(18)
_cell_length_c 13.041(3)
_cell_measurement_reflns_used 7826
_cell_measurement_temperature 296(2)
_cell_measurement_theta_max 27.48
_cell_measurement_theta_min 3.13
_cell_volume 2269.1(11)
_computing_cell_refinement 'RAXIS-RAPID Auto(Rigaku, 2004)'
_computing_data_collection 'RAXIS-RAPID Auto(Rigaku, 2004)'
_computing_data_reduction 'CrystalStructure(Rigaku/MSC, 2004)'
_computing_molecular_graphics 'SHELXL-97 (Sheldrick, 2001)'
_computing_publication_material 'SHELXL-97 (Sheldrick, 1997)'
_computing_structure_refinement 'SHELXL-97 (Sheldrick, 1997)'
_computing_structure_solution 'SHELXS-97 (Sheldrick, 1997)'
_diffrn_ambient_temperature 293(2)
_diffrn_measured_fraction_theta_full 0.999
_diffrn_measured_fraction_theta_max 0.999
_diffrn_measurement_device_type 'rigaku r-axis rapid IP area detector'
_diffrn_measurement_method '\w scans'
_diffrn_radiation_monochromator graphite
_diffrn_radiation_probe x-ray
_diffrn_radiation_type MoK\a
_diffrn_radiation_wavelength 0.71073
_diffrn_reflns_av_R_equivalents 0.0662
_diffrn_reflns_av_sigmaI/netI 0.0542
_diffrn_reflns_limit_h_max 28
_diffrn_reflns_limit_h_min -28
_diffrn_reflns_limit_k_max 11
_diffrn_reflns_limit_k_min -10
_diffrn_reflns_limit_l_max 16
_diffrn_reflns_limit_l_min -16
_diffrn_reflns_number 10919
_diffrn_reflns_theta_full 27.48
_diffrn_reflns_theta_max 27.48
_diffrn_reflns_theta_min 3.13
_diffrn_source 'rotating anode'
_exptl_absorpt_coefficient_mu 1.750
_exptl_absorpt_correction_T_max 0.8281
_exptl_absorpt_correction_T_min 0.7156
_exptl_absorpt_correction_type multi-scan
_exptl_crystal_colour Green
_exptl_crystal_density_diffrn 1.908
_exptl_crystal_density_method 'not measured'
_exptl_crystal_description Block
_exptl_crystal_F_000 1336
_exptl_crystal_size_max 0.20
_exptl_crystal_size_mid 0.18
_exptl_crystal_size_min 0.11
_refine_diff_density_max 0.593
_refine_diff_density_min -1.348
_refine_diff_density_rms 0.113
_refine_ls_extinction_coef 0.0009(3)
_refine_ls_extinction_expression Fc^*^=kFc[1+0.001xFc^2^\l^3^/sin(2\q)]^-1/4^
_refine_ls_extinction_method SHELXL
_refine_ls_goodness_of_fit_ref 1.057
_refine_ls_hydrogen_treatment mixed
_refine_ls_matrix_type full
_refine_ls_number_parameters 210
_refine_ls_number_reflns 2604
_refine_ls_number_restraints 10
_refine_ls_restrained_S_all 1.055
_refine_ls_R_factor_all 0.0721
_refine_ls_R_factor_gt 0.0493
_refine_ls_shift/su_max 0.001
_refine_ls_shift/su_mean 0.000
_refine_ls_structure_factor_coef Fsqd
_refine_ls_weighting_details 'calc w=1/[\s^2^(Fo^2^)+(0.0558P)^2^+7.9500P] where P=(Fo^2^+2Fc^2^)/3'
_refine_ls_weighting_scheme calc
_refine_ls_wR_factor_gt 0.1138
_refine_ls_wR_factor_ref 0.1234
_reflns_number_gt 1956
_reflns_number_total 2604
_reflns_threshold_expression >2sigma(I)
_cod_data_source_file cg7010106-file004.cif
_cod_data_source_block shelxl
_cod_depositor_comments
;
The following automatic conversions were performed:

'_symmetry_cell_setting' value 'Monoclinic' changed to 'monoclinic'
according to /home/saulius/struct/CIF-dictionaries/cif_core.dic
dictionary named 'cif_core.dic' version 2.4.1 from 2010-06-29.

Automatic conversion script
Id: cif_fix_values 1715 2011-07-08 13:25:40Z adriana 
;
_cod_original_cell_volume 2269.2(8)
_cod_original_sg_symbol_H-M C2/c
_cod_database_code 4503328

loop_
_symmetry_equiv_pos_as_xyz
'x, y, z'
'-x, y, -z+1/2'
'x+1/2, y+1/2, z'
'-x+1/2, y+1/2, -z+1/2'
'-x, -y, -z'
'x, -y, z-1/2'
'-x+1/2, -y+1/2, -z'
'x+1/2, -y+1/2, z-1/2'

loop_
_atom_site_label
_atom_site_type_symbol
_atom_site_fract_x
_atom_site_fract_y
_atom_site_fract_z
_atom_site_U_iso_or_equiv
_atom_site_adp_type
_atom_site_occupancy
_atom_site_symmetry_multiplicity
_atom_site_calc_flag
_atom_site_refinement_flags
H7B H 0.294(3) 0.233(14) 0.453(6) 0.26(7) Uiso 1 1 d D
O7 O 0.3366(3) 0.2592(4) 0.5010(4) 0.0540(10) Uani 1 1 d D
H7A H 0.356(3) 0.310(6) 0.471(5) 0.07(2) Uiso 1 1 d D
O8 O 0.0000 0.2450(8) 0.2500 0.090(3) Uani 1 2 d SD
H8B H 0.022(3) 0.196(7) 0.315(4) 0.06(2) Uiso 1 1 d D
C1 C -0.17101(18) 0.3262(4) 0.7357(3) 0.0198(8) Uani 1 1 d .
C2 C 0.13443(19) 0.4237(5) 0.9976(4) 0.0249(8) Uani 1 1 d .
H2 H 0.1789 0.4648 1.0335 0.030 Uiso 1 1 calc R
C3 C -0.06366(18) 0.1627(4) 0.8426(3) 0.0191(8) Uani 1 1 d .
C4 C -0.10672(18) 0.0253(4) 0.8220(3) 0.0230(8) Uani 1 1 d .
C5 C 0.02031(18) 0.4059(4) 0.8960(3) 0.0211(8) Uani 1 1 d .
C6 C 0.05050(18) 0.2677(4) 0.9364(4) 0.0213(8) Uani 1 1 d .
C7 C -0.09337(18) 0.3040(4) 0.8064(3) 0.0210(8) Uani 1 1 d .
C8 C 0.00846(18) 0.1432(4) 0.9076(3) 0.0219(8) Uani 1 1 d .
H8 H 0.0281 0.0502 0.9312 0.026 Uiso 1 1 calc R
C9 C -0.05165(19) 0.4271(4) 0.8320(3) 0.0225(8) Uani 1 1 d .
H9 H -0.0710 0.5202 0.8074 0.027 Uiso 1 1 calc R
H1 H 0.075(3) 0.581(6) 0.920(5) 0.044(16) Uiso 1 1 d .
H1A H 0.201(3) 0.3439(12) 1.266(6) 0.059(18) Uiso 1 1 d D
H2A H 0.206(3) 0.104(4) 0.943(3) 0.07(2) Uiso 1 1 d D
H1B H 0.1689(17) 0.207(4) 1.266(5) 0.050(16) Uiso 1 1 d D
H2B H 0.183(2) -0.036(4) 0.963(4) 0.061(18) Uiso 1 1 d D
N1 N 0.07565(17) 0.5016(4) 0.9349(3) 0.0249(7) Uani 1 1 d .
N2 N 0.12316(16) 0.2826(4) 1.0037(3) 0.0231(7) Uani 1 1 d .
Ni1 Ni 0.20094(2) 0.14549(5) 1.12354(4) 0.02031(18) Uani 1 1 d .
O1 O 0.20393(15) 0.2502(3) 1.2699(3) 0.0283(7) Uani 1 1 d D
O2 O 0.20930(16) 0.0390(3) 0.9926(3) 0.0304(7) Uani 1 1 d D
O3 O -0.14188(14) 0.0219(3) 0.8735(2) 0.0243(6) Uani 1 1 d .
O4 O -0.10230(16) -0.0761(3) 0.7630(3) 0.0352(7) Uani 1 1 d .
O5 O -0.21065(13) 0.2266(3) 0.6645(2) 0.0222(6) Uani 1 1 d .
O6 O -0.19731(13) 0.4426(3) 0.7476(2) 0.0245(6) Uani 1 1 d .

loop_
_atom_site_aniso_label
_atom_site_aniso_U_11
_atom_site_aniso_U_22
_atom_site_aniso_U_33
_atom_site_aniso_U_23
_atom_site_aniso_U_13
_atom_site_aniso_U_12
O7 0.069(3) 0.037(2) 0.053(2) 0.0076(19) 0.030(2) 0.0124(19)
O8 0.088(6) 0.047(4) 0.179(10) 0.000 0.100(7) 0.000
C1 0.0120(16) 0.0256(19) 0.0233(18) -0.0009(16) 0.0101(15) 0.0009(14)
C2 0.0123(17) 0.029(2) 0.029(2) 0.0011(18) 0.0078(16) -0.0043(15)
C3 0.0098(16) 0.0238(19) 0.0209(18) 0.0003(16) 0.0059(14) -0.0026(14)
C4 0.0100(16) 0.027(2) 0.0250(19) 0.0056(18) 0.0043(15) 0.0023(14)
C5 0.0107(17) 0.0234(19) 0.0287(19) -0.0029(17) 0.0098(15) -0.0030(14)
C6 0.0088(16) 0.0246(19) 0.0273(19) 0.0018(17) 0.0071(15) -0.0007(14)
C7 0.0099(17) 0.0264(19) 0.0244(19) 0.0033(17) 0.0071(15) 0.0019(14)
C8 0.0103(16) 0.0225(18) 0.029(2) 0.0045(17) 0.0069(15) 0.0008(14)
C9 0.0135(17) 0.0238(19) 0.0270(19) 0.0020(17) 0.0082(15) 0.0009(14)
N1 0.0157(16) 0.0237(18) 0.0336(19) 0.0002(17) 0.0116(15) -0.0049(14)
N2 0.0092(14) 0.0255(17) 0.0288(17) -0.0005(15) 0.0057(13) -0.0040(12)
Ni1 0.0085(2) 0.0229(3) 0.0255(3) 0.0009(2) 0.00600(19) -0.00165(19)
O1 0.0209(15) 0.0254(15) 0.0408(17) -0.0065(14) 0.0176(13) -0.0067(12)
O2 0.0319(17) 0.0273(16) 0.0326(16) -0.0026(15) 0.0172(14) -0.0062(13)
O3 0.0171(13) 0.0252(14) 0.0334(15) -0.0021(13) 0.0150(12) -0.0059(11)
O4 0.0290(16) 0.0314(16) 0.0552(19) -0.0153(16) 0.0289(15) -0.0102(13)
O5 0.0116(12) 0.0250(14) 0.0256(14) -0.0037(12) 0.0066(11) 0.0001(10)
O6 0.0126(12) 0.0243(14) 0.0319(15) -0.0036(12) 0.0082(11) 0.0014(11)

loop_
_atom_type_symbol
_atom_type_description
_atom_type_scat_dispersion_real
_atom_type_scat_dispersion_imag
_atom_type_scat_source
C C 0.0033 0.0016 'International Tables Vol C Tables 4.2.6.8 and 6.1.1.4'
H H 0.0000 0.0000 'International Tables Vol C Tables 4.2.6.8 and 6.1.1.4'
N N 0.0061 0.0033 'International Tables Vol C Tables 4.2.6.8 and 6.1.1.4'
O O 0.0106 0.0060 'International Tables Vol C Tables 4.2.6.8 and 6.1.1.4'
Ni Ni 0.3393 1.1124 'International Tables Vol C Tables 4.2.6.8 and 6.1.1.4'

loop_
_geom_angle_atom_site_label_1
_geom_angle_atom_site_label_2
_geom_angle_atom_site_label_3
_geom_angle
_geom_angle_site_symmetry_1
_geom_angle_site_symmetry_3
H7B O7 H7A 117(2) . .
O6 C1 O5 119.8(3) . .
O6 C1 C7 120.2(3) . .
O5 C1 C7 120.0(3) . .
O6 C1 Ni1 60.79(18) . 8_455
O5 C1 Ni1 59.05(18) . 8_455
C7 C1 Ni1 177.8(3) . 8_455
N2 C2 N1 113.4(3) . .
N2 C2 H2 123.3 . .
N1 C2 H2 123.3 . .
C8 C3 C7 121.0(3) . .
C8 C3 C4 115.6(3) . .
C7 C3 C4 123.2(3) . .
O4 C4 O3 125.5(4) . .
O4 C4 C3 118.5(3) . .
O3 C4 C3 115.9(4) . .
N1 C5 C9 132.3(4) . .
N1 C5 C6 105.4(3) . .
C9 C5 C6 122.3(3) . .
C8 C6 N2 130.5(4) . .
C8 C6 C5 120.4(3) . .
N2 C6 C5 109.1(3) . .
C9 C7 C3 121.1(3) . .
C9 C7 C1 117.3(3) . .
C3 C7 C1 121.5(3) . .
C3 C8 C6 117.8(4) . .
C3 C8 H8 121.1 . .
C6 C8 H8 121.1 . .
C7 C9 C5 117.2(4) . .
C7 C9 H9 121.4 . .
C5 C9 H9 121.4 . .
C2 N1 C5 107.4(3) . .
C2 N1 H1 124(4) . .
C5 N1 H1 128(4) . .
C2 N2 C6 104.6(3) . .
C2 N2 Ni1 121.7(3) . .
C6 N2 Ni1 132.1(3) . .
O3 Ni1 N2 99.76(12) 5_557 .
O3 Ni1 O2 90.08(12) 5_557 .
N2 Ni1 O2 93.48(13) . .
O3 Ni1 O1 92.20(11) 5_557 .
N2 Ni1 O1 91.76(13) . .
O2 Ni1 O1 173.85(12) . .
O3 Ni1 O5 160.51(11) 5_557 8_556
N2 Ni1 O5 99.71(12) . 8_556
O2 Ni1 O5 89.67(12) . 8_556
O1 Ni1 O5 86.28(11) . 8_556
O3 Ni1 O6 98.61(11) 5_557 8_556
N2 Ni1 O6 161.63(11) . 8_556
O2 Ni1 O6 86.14(12) . 8_556
O1 Ni1 O6 87.88(12) . 8_556
O5 Ni1 O6 61.93(10) 8_556 8_556
O3 Ni1 C1 129.40(12) 5_557 8_556
N2 Ni1 C1 130.83(13) . 8_556
O2 Ni1 C1 87.96(12) . 8_556
O1 Ni1 C1 86.18(12) . 8_556
O5 Ni1 C1 31.12(11) 8_556 8_556
O6 Ni1 C1 30.82(11) 8_556 8_556
Ni1 O1 H1A 115(4) . .
Ni1 O1 H1B 98(3) . .
H1A O1 H1B 115.5(19) . .
Ni1 O2 H2A 107(4) . .
Ni1 O2 H2B 115(4) . .
H2A O2 H2B 117(2) . .
C4 O3 Ni1 127.9(3) . 5_557
C1 O5 Ni1 89.8(2) . 8_455
C1 O6 Ni1 88.4(2) . 8_455

loop_
_geom_bond_atom_site_label_1
_geom_bond_atom_site_label_2
_geom_bond_distance
_geom_bond_site_symmetry_2
O7 H7B 0.851(10) .
O7 H7A 0.853(10) .
O8 H8B 0.854(10) .
C1 O6 1.261(4) .
C1 O5 1.271(5) .
C1 C7 1.497(5) .
C1 Ni1 2.460(4) 8_455
C2 N2 1.320(5) .
C2 N1 1.335(5) .
C2 H2 0.9300 .
C3 C8 1.389(5) .
C3 C7 1.413(5) .
C3 C4 1.515(5) .
C4 O4 1.240(5) .
C4 O3 1.271(5) .
C5 N1 1.377(5) .
C5 C9 1.388(5) .
C5 C6 1.396(5) .
C6 C8 1.394(5) .
C6 N2 1.395(4) .
C7 C9 1.384(5) .
C8 H8 0.9300 .
C9 H9 0.9300 .
N1 H1 0.75(5) .
N2 Ni1 2.050(3) .
Ni1 O3 2.030(3) 5_557
Ni1 O2 2.055(3) .
Ni1 O1 2.104(3) .
Ni1 O5 2.110(3) 8_556
Ni1 O6 2.148(3) 8_556
Ni1 C1 2.460(4) 8_556
O1 H1A 0.855(10) .
O1 H1B 0.853(10) .
O2 H2A 0.850(10) .
O2 H2B 0.851(10) .
O3 Ni1 2.030(3) 5_557
O5 Ni1 2.110(3) 8_455
O6 Ni1 2.148(3) 8_455

loop_
_geom_torsion_atom_site_label_1
_geom_torsion_atom_site_label_2
_geom_torsion_atom_site_label_3
_geom_torsion_atom_site_label_4
_geom_torsion
_geom_torsion_site_symmetry_1
_geom_torsion_site_symmetry_4
C8 C3 C4 O4 -62.7(5) . .
C7 C3 C4 O4 121.6(4) . .
C8 C3 C4 O3 113.6(4) . .
C7 C3 C4 O3 -62.1(5) . .
N1 C5 C6 C8 -177.3(4) . .
C9 C5 C6 C8 3.5(6) . .
N1 C5 C6 N2 2.9(4) . .
C9 C5 C6 N2 -176.3(4) . .
C8 C3 C7 C9 1.6(6) . .
C4 C3 C7 C9 177.0(4) . .
C8 C3 C7 C1 179.6(3) . .
C4 C3 C7 C1 -4.9(6) . .
O6 C1 C7 C9 -33.0(5) . .
O5 C1 C7 C9 147.9(4) . .
Ni1 C1 C7 C9 -149(7) 8_455 .
O6 C1 C7 C3 148.9(4) . .
O5 C1 C7 C3 -30.2(5) . .
Ni1 C1 C7 C3 33(8) 8_455 .
C7 C3 C8 C6 0.3(6) . .
C4 C3 C8 C6 -175.5(3) . .
N2 C6 C8 C3 177.1(4) . .
C5 C6 C8 C3 -2.7(6) . .
C3 C7 C9 C5 -0.9(6) . .
C1 C7 C9 C5 -179.0(3) . .
N1 C5 C9 C7 179.4(4) . .
C6 C5 C9 C7 -1.6(6) . .
N2 C2 N1 C5 0.3(5) . .
C9 C5 N1 C2 177.1(4) . .
C6 C5 N1 C2 -2.0(5) . .
N1 C2 N2 C6 1.5(5) . .
N1 C2 N2 Ni1 -166.0(3) . .
C8 C6 N2 C2 177.5(4) . .
C5 C6 N2 C2 -2.7(4) . .
C8 C6 N2 Ni1 -16.9(7) . .
C5 C6 N2 Ni1 162.9(3) . .
C2 N2 Ni1 O3 160.4(3) . 5_557
C6 N2 Ni1 O3 -3.2(4) . 5_557
C2 N2 Ni1 O2 -108.9(3) . .
C6 N2 Ni1 O2 87.5(4) . .
C2 N2 Ni1 O1 67.9(3) . .
C6 N2 Ni1 O1 -95.7(4) . .
C2 N2 Ni1 O5 -18.7(3) . 8_556
C6 N2 Ni1 O5 177.8(3) . 8_556
C2 N2 Ni1 O6 -20.7(6) . 8_556
C6 N2 Ni1 O6 175.7(3) . 8_556
C2 N2 Ni1 C1 -18.6(4) . 8_556
C6 N2 Ni1 C1 177.8(3) . 8_556
O4 C4 O3 Ni1 -0.1(6) . 5_557
C3 C4 O3 Ni1 -176.1(2) . 5_557
O6 C1 O5 Ni1 -1.4(4) . 8_455
C7 C1 O5 Ni1 177.7(3) . 8_455
O5 C1 O6 Ni1 1.4(3) . 8_455
C7 C1 O6 Ni1 -177.7(3) . 8_455
